data_9003729
loop_
_publ_author_name
'Tarantino S C'
'Zema M'

_publ_section_title
;Mixing and ordering behavior in manganocolumbite-ferrocolumbite solid
 solution: A single-crystal X-ray diffraction study Sample: AMB n3 Qm=1 from
 Ambatofotsikely, Madagascar
;
_journal_name_full 'American Mineralogist'
_journal_page_first 1291
_journal_page_last 1300
_journal_paper_doi 10.2138/am.2005.1641
_journal_volume 90
_journal_year 2005
_chemical_formula_sum 'Ca0.001 Fe0.462 Mn0.476 Nb1.806 O6 Sc0.045 Sn0.004 Ta0.086 Ti0.116 W0.004'
_chemical_name_mineral Ferrocolumbite

loop_
_[local]_alternative_name_id
_[local]_alternative_name_type
_[local]_alternative_name_source
_[local]_alternative_name_source_id
_[local]_alternative_name_value
1 mineral AMCSD 0003827 Ferrocolumbite
2 mineral AMCSD 0003848 Columbite-(Fe)

_space_group_IT_number 60
_symmetry_space_group_name_Hall '-P 2n 2ab'
_symmetry_space_group_name_H-M 'P b c n'
_cell_angle_alpha 90
_cell_angle_beta 90
_cell_angle_gamma 90
_cell_length_a 14.3267
_cell_length_b 5.7392
_cell_length_c 5.0674
_cell_formula_units_Z 4
_cell_volume 416.661
_cod_original_formula_sum 'Fe.462 Mn.476 Sc.045 Ti.116 Sn.004 Ca.001 Nb1.806 Ta.086 W.004 O6'
_cod_database_code 9003729

loop_
_symmetry_equiv_pos_as_xyz
x,y,z
x,-y,1/2+z
-x,y,1/2-z
1/2-x,1/2+y,z
1/2+x,1/2-y,-z
1/2+x,1/2+y,1/2-z
1/2-x,1/2-y,1/2+z
-x,-y,-z

loop_
_atom_site_type_symbol
_atom_site_label
_atom_site_fract_x
_atom_site_fract_y
_atom_site_fract_z
_atom_site_occupancy
_atom_site_U_iso_or_equiv
Fe FeA 0.00000 0.32531 0.25000 0.46200 0.00810
Mn MnA 0.00000 0.32531 0.25000 0.47600 0.00810
Sc ScA 0.00000 0.32531 0.25000 0.04500 0.00810
Ti TiA 0.00000 0.32531 0.25000 0.01200 0.00810
Sn SnA 0.00000 0.32531 0.25000 0.00400 0.00810
Ca CaA 0.00000 0.32531 0.25000 0.00100 0.00810
Nb NbB 0.16211 0.17965 0.74368 0.90300 0.00600
Ta TaB 0.16211 0.17965 0.74368 0.04300 0.00600
Ti TiB 0.16211 0.17965 0.74368 0.05200 0.00600
W WB 0.16211 0.17965 0.74368 0.00200 0.00600
O O1 0.09742 0.10250 0.06410 1.00000 0.00680
O O2 0.08143 0.38350 0.59740 1.00000 0.00870
O O3 0.24383 0.12390 0.41380 1.00000 0.00690

_database_code_amcsd 0003827

loop_
_cod_related_entry_id
_cod_related_entry_database
_cod_related_entry_code
1 AMCSD 0003827
2 AMCSD 0003848
